data_4516240
loop_
_publ_author_name
'Jin, Hongming'
'Rudolph, Matthias'
'Rominger, Frank'
'Hashmi, A. Stephen K.'

_publ_section_title
;
 The Carbocation-Catalyzed Intermolecular Formal [2 + 2 + 1] Cycloaddition
 of Ynamides with Quinoxaline N-Oxides
;
_journal_name_full 'ACS Catalysis'
_journal_page_first 11663
_journal_paper_doi 10.1021/acscatal.9b03911
_journal_year 2019
_chemical_formula_sum 'C36 H36 N2 O5 S2'
_chemical_formula_weight 640.79
_chemical_name_common '6b in manuscript'
_space_group_crystal_system orthorhombic
_space_group_IT_number 19
_space_group_name_Hall 'P 2ac 2ab'
_space_group_name_H-M_alt 'P 21 21 21'
_atom_sites_solution_hydrogens geom
_audit_creation_method SHELXL-2016/6
_cell_angle_alpha 90
_cell_angle_beta 90
_cell_angle_gamma 90
_cell_formula_units_Z 4
_cell_length_a 10.1824(19)
_cell_length_b 12.255(2)
_cell_length_c 25.931(5)
_cell_measurement_reflns_used 1885
_cell_measurement_temperature 200(2)
_cell_measurement_theta_max 19.25
_cell_measurement_theta_min 2.29
_cell_volume 3235.8(10)
_computing_cell_refinement 'Bruker SAINT'
_computing_data_collection 'Bruker APEX2'
_computing_data_reduction 'Bruker SAINT'
_computing_molecular_graphics 'Bruker SHELXTL'
_computing_publication_material 'Bruker SHELXTL'
_computing_structure_refinement 'SHELXL-2016/6 (Sheldrick, 2016)'
_computing_structure_solution 'SHELXS-97 (Sheldrick 2008)'
_diffrn_ambient_temperature 200(2)
_diffrn_measured_fraction_theta_full 1.000
_diffrn_measured_fraction_theta_max 1.000
_diffrn_measurement_device_type 'Bruker APEX-II Quazar area detector'
_diffrn_measurement_method '\f and \w scans'
_diffrn_radiation_type MoK\a
_diffrn_radiation_wavelength 0.71073
_diffrn_reflns_av_R_equivalents 0.0742
_diffrn_reflns_av_unetI/netI 0.0787
_diffrn_reflns_Laue_measured_fraction_full 1.000
_diffrn_reflns_Laue_measured_fraction_max 1.000
_diffrn_reflns_limit_h_max 10
_diffrn_reflns_limit_h_min -10
_diffrn_reflns_limit_k_max 12
_diffrn_reflns_limit_k_min -12
_diffrn_reflns_limit_l_max 26
_diffrn_reflns_limit_l_min -24
_diffrn_reflns_number 13327
_diffrn_reflns_point_group_measured_fraction_full 1.000
_diffrn_reflns_point_group_measured_fraction_max 1.000
_diffrn_reflns_theta_full 21.486
_diffrn_reflns_theta_max 21.486
_diffrn_reflns_theta_min 1.571
_diffrn_source 'ImuS microsource'
_exptl_absorpt_coefficient_mu 0.210
_exptl_absorpt_correction_T_max 0.9571
_exptl_absorpt_correction_T_min 0.7717
_exptl_absorpt_correction_type multi-scan
_exptl_absorpt_process_details
;
Sheldrick, G. M. (2008). <i>SADABS</i>. University of G\"ottingen, Germany.
;
_exptl_crystal_colour colourless
_exptl_crystal_density_diffrn 1.315
_exptl_crystal_description plate
_exptl_crystal_F_000 1352
_exptl_crystal_size_max 0.220
_exptl_crystal_size_mid 0.110
_exptl_crystal_size_min 0.020
_refine_diff_density_max 0.225
_refine_diff_density_min -0.308
_refine_diff_density_rms 0.048
_refine_ls_abs_structure_details
; 
 Refined as an inversion twin. 
;
_refine_ls_abs_structure_Flack 0.1(2)
_refine_ls_extinction_method none
_refine_ls_goodness_of_fit_ref 1.067
_refine_ls_hydrogen_treatment constr
_refine_ls_matrix_type full
_refine_ls_number_parameters 409
_refine_ls_number_reflns 3722
_refine_ls_number_restraints 0
_refine_ls_restrained_S_all 1.067
_refine_ls_R_factor_all 0.0873
_refine_ls_R_factor_gt 0.0541
_refine_ls_shift/su_max 0.000
_refine_ls_shift/su_mean 0.000
_refine_ls_structure_factor_coef Fsqd
_refine_ls_weighting_details 'w=1/[\s^2^(Fo^2^)+(0.0392P)^2^+2.0030P] where P=(Fo^2^+2Fc^2^)/3'
_refine_ls_weighting_scheme calc
_refine_ls_wR_factor_gt 0.1061
_refine_ls_wR_factor_ref 0.1193
_reflns_Friedel_coverage 0.736
_reflns_Friedel_fraction_full 1.000
_reflns_Friedel_fraction_max 1.000
_reflns_number_gt 2752
_reflns_number_total 3722
_reflns_threshold_expression 'I > 2\s(I)'
_cod_data_source_file cs9b03911_si_002.cif
_cod_data_source_block jih10
_cod_database_code 4516240
_shelx_shelxl_version_number 2016/6
_shelx_space_group_comment
; 
The symmetry employed for this shelxl refinement is uniquely defined 
by the following loop, which should always be used as a source of 
symmetry information in preference to the above space-group names. 
They are only intended as comments. 
;
_shelx_estimated_absorpt_t_min 0.955
_shelx_estimated_absorpt_t_max 0.996

loop_
_space_group_symop_operation_xyz
'x, y, z'
'-x+1/2, -y, z+1/2'
'-x, y+1/2, -z+1/2'
'x+1/2, -y+1/2, -z'

loop_
_atom_site_label
_atom_site_type_symbol
_atom_site_fract_x
_atom_site_fract_y
_atom_site_fract_z
_atom_site_U_iso_or_equiv
_atom_site_adp_type
_atom_site_occupancy
_atom_site_site_symmetry_order
_atom_site_calc_flag
_atom_site_refinement_flags_posn
_atom_site_refinement_flags_adp
O1 O 0.8511(5) 0.5793(4) 0.5875(2) 0.0380(15) Uani 1 1 d . .
C2 C 0.7376(8) 0.5233(7) 0.5755(3) 0.039(2) Uani 1 1 d . .
C3 C 0.7404(7) 0.4848(7) 0.5270(3) 0.036(2) Uani 1 1 d . .
C4 C 0.8651(7) 0.5210(7) 0.5053(3) 0.034(2) Uani 1 1 d . .
C5 C 0.9232(8) 0.5772(7) 0.5430(4) 0.038(2) Uani 1 1 d . .
N6 N 1.0338(6) 0.6478(5) 0.5441(3) 0.0388(19) Uani 1 1 d . .
C7 C 1.0035(9) 0.7668(7) 0.5438(3) 0.047(2) Uani 1 1 d . .
H7A H 0.941788 0.781289 0.515108 0.056 Uiso 1 1 calc R U
H7B H 1.085679 0.806817 0.536161 0.056 Uiso 1 1 calc R U
C8 C 0.9435(8) 0.8155(7) 0.5939(4) 0.051(3) Uani 1 1 d . .
H8A H 0.937935 0.757403 0.620321 0.061 Uiso 1 1 calc R U
H8B H 1.002718 0.873014 0.607199 0.061 Uiso 1 1 calc R U
C9 C 0.8053(8) 0.8647(7) 0.5856(4) 0.057(3) Uani 1 1 d . .
H9A H 0.784397 0.912182 0.615409 0.068 Uiso 1 1 calc R U
H9B H 0.807677 0.911532 0.554513 0.068 Uiso 1 1 calc R U
C10 C 0.6938(9) 0.7808(7) 0.5792(4) 0.052(3) Uani 1 1 d . .
H10A H 0.616600 0.817558 0.563828 0.063 Uiso 1 1 calc R U
H10B H 0.722734 0.723163 0.555041 0.063 Uiso 1 1 calc R U
C11 C 0.6533(9) 0.7285(7) 0.6294(3) 0.053(3) Uani 1 1 d . .
H11A H 0.603550 0.782677 0.649899 0.063 Uiso 1 1 calc R U
H11B H 0.733484 0.709710 0.649070 0.063 Uiso 1 1 calc R U
C12 C 0.5694(8) 0.6256(7) 0.6238(4) 0.045(2) Uani 1 1 d . .
H12A H 0.516626 0.616760 0.655621 0.054 Uiso 1 1 calc R U
H12B H 0.507274 0.636756 0.594916 0.054 Uiso 1 1 calc R U
N13 N 0.6432(6) 0.5217(5) 0.6144(3) 0.0389(18) Uani 1 1 d . .
C21 C 0.6399(7) 0.4174(7) 0.5009(3) 0.034(2) Uani 1 1 d . .
C22 C 0.6758(9) 0.3284(6) 0.4711(3) 0.044(2) Uani 1 1 d . .
H22 H 0.765923 0.309979 0.467200 0.053 Uiso 1 1 calc R U
C23 C 0.5806(9) 0.2665(7) 0.4471(4) 0.050(3) Uani 1 1 d . .
H23 H 0.606437 0.206907 0.425981 0.060 Uiso 1 1 calc R U
C24 C 0.4488(8) 0.2891(7) 0.4530(4) 0.047(3) Uani 1 1 d . .
H24 H 0.384135 0.244153 0.437335 0.056 Uiso 1 1 calc R U
C25 C 0.4134(8) 0.3773(7) 0.4818(4) 0.049(3) Uani 1 1 d . .
H25 H 0.322960 0.395074 0.485235 0.059 Uiso 1 1 calc R U
C26 C 0.5069(8) 0.4420(7) 0.5064(3) 0.045(2) Uani 1 1 d . .
H26 H 0.480164 0.502458 0.526801 0.054 Uiso 1 1 calc R U
C31 C 0.9122(8) 0.5020(7) 0.4524(3) 0.037(2) Uani 1 1 d . .
C32 C 1.0315(8) 0.4437(7) 0.4455(4) 0.045(2) Uani 1 1 d . .
H32 H 1.081899 0.420651 0.474350 0.054 Uiso 1 1 calc R U
C33 C 1.0723(9) 0.4214(8) 0.3960(4) 0.054(3) Uani 1 1 d . .
H33 H 1.151287 0.381591 0.390960 0.065 Uiso 1 1 calc R U
C34 C 1.0024(10) 0.4548(8) 0.3538(4) 0.060(3) Uani 1 1 d . .
H34 H 1.032809 0.438724 0.320033 0.073 Uiso 1 1 calc R U
C35 C 0.8859(9) 0.5129(8) 0.3610(4) 0.053(3) Uani 1 1 d . .
H35 H 0.835939 0.536552 0.332145 0.064 Uiso 1 1 calc R U
C36 C 0.8445(9) 0.5354(7) 0.4102(3) 0.046(2) Uani 1 1 d . .
H36 H 0.765636 0.575643 0.414851 0.055 Uiso 1 1 calc R U
S1 S 0.6766(2) 0.4448(2) 0.66516(10) 0.0490(7) Uani 1 1 d . .
O11 O 0.7633(6) 0.3608(5) 0.6468(3) 0.069(2) Uani 1 1 d . .
O12 O 0.7156(6) 0.5088(6) 0.7088(2) 0.067(2) Uani 1 1 d . .
C41 C 0.5215(8) 0.3893(7) 0.6795(4) 0.044(2) Uani 1 1 d . .
C42 C 0.4553(10) 0.3336(8) 0.6426(4) 0.059(3) Uani 1 1 d . .
H42 H 0.489567 0.328403 0.608664 0.071 Uiso 1 1 calc R U
C43 C 0.3365(11) 0.2842(9) 0.6551(5) 0.074(3) Uani 1 1 d . .
H43 H 0.289352 0.245345 0.629405 0.089 Uiso 1 1 calc R U
C44 C 0.2873(10) 0.2909(10) 0.7037(6) 0.075(4) Uani 1 1 d . .
C45 C 0.3511(11) 0.3521(12) 0.7394(5) 0.099(5) Uani 1 1 d . .
H45 H 0.312980 0.361878 0.772504 0.119 Uiso 1 1 calc R U
C46 C 0.4722(10) 0.4012(10) 0.7283(4) 0.072(3) Uani 1 1 d . .
H46 H 0.518545 0.441405 0.753832 0.086 Uiso 1 1 calc R U
C48 C 0.1561(10) 0.2354(10) 0.7178(6) 0.127(6) Uani 1 1 d . .
H48A H 0.131658 0.255017 0.753185 0.190 Uiso 1 1 calc R U
H48B H 0.165809 0.156032 0.715231 0.190 Uiso 1 1 calc R U
H48C H 0.087394 0.259915 0.694013 0.190 Uiso 1 1 calc R U
S2 S 1.1722(2) 0.60521(19) 0.57059(9) 0.0445(6) Uani 1 1 d . .
O21 O 1.1840(5) 0.4937(4) 0.5565(2) 0.0523(17) Uani 1 1 d . .
O22 O 1.2713(5) 0.6833(5) 0.5563(2) 0.0553(18) Uani 1 1 d . .
C51 C 1.1592(8) 0.6092(7) 0.6374(3) 0.040(2) Uani 1 1 d . .
C52 C 1.0842(9) 0.5328(8) 0.6628(4) 0.054(3) Uani 1 1 d . .
H52 H 1.038469 0.478796 0.643601 0.065 Uiso 1 1 calc R U
C53 C 1.0746(9) 0.5337(9) 0.7168(4) 0.056(3) Uani 1 1 d . .
H53 H 1.020477 0.481385 0.733518 0.068 Uiso 1 1 calc R U
C54 C 1.1418(10) 0.6087(10) 0.7459(4) 0.062(3) Uani 1 1 d . .
C55 C 1.2143(10) 0.6865(9) 0.7205(5) 0.062(3) Uani 1 1 d . .
H55 H 1.259699 0.740267 0.740005 0.074 Uiso 1 1 calc R U
C56 C 1.2227(8) 0.6884(8) 0.6670(4) 0.053(3) Uani 1 1 d . .
H56 H 1.272080 0.744092 0.650454 0.064 Uiso 1 1 calc R U
C58 C 1.1396(11) 0.6051(10) 0.8030(4) 0.086(4) Uani 1 1 d . .
H58A H 1.153636 0.678697 0.816671 0.128 Uiso 1 1 calc R U
H58B H 1.209461 0.556663 0.815294 0.128 Uiso 1 1 calc R U
H58C H 1.054330 0.577570 0.814689 0.128 Uiso 1 1 calc R U

loop_
_atom_site_aniso_label
_atom_site_aniso_U_11
_atom_site_aniso_U_22
_atom_site_aniso_U_33
_atom_site_aniso_U_23
_atom_site_aniso_U_13
_atom_site_aniso_U_12
O1 0.025(3) 0.041(4) 0.048(4) -0.005(3) 0.000(3) 0.003(3)
C2 0.027(5) 0.043(6) 0.046(6) 0.003(5) 0.002(5) -0.001(4)
C3 0.017(4) 0.038(6) 0.053(6) 0.006(5) -0.001(4) 0.005(4)
C4 0.026(5) 0.036(6) 0.041(6) -0.005(5) -0.006(5) 0.004(4)
C5 0.028(5) 0.042(6) 0.044(6) 0.004(5) 0.006(5) 0.006(5)
N6 0.022(4) 0.041(5) 0.053(5) -0.004(4) -0.007(4) 0.001(4)
C7 0.043(5) 0.034(5) 0.064(7) 0.000(5) -0.004(6) 0.003(5)
C8 0.035(5) 0.041(6) 0.076(8) -0.008(6) -0.008(5) 0.001(5)
C9 0.040(5) 0.047(6) 0.084(8) -0.008(5) 0.004(5) 0.000(5)
C10 0.045(6) 0.041(5) 0.072(7) 0.004(5) -0.006(6) 0.008(5)
C11 0.049(6) 0.056(6) 0.053(6) -0.004(5) 0.002(6) 0.019(6)
C12 0.036(5) 0.048(6) 0.050(6) -0.005(5) 0.004(5) 0.009(5)
N13 0.034(4) 0.045(5) 0.037(4) 0.004(4) 0.007(4) 0.005(4)
C21 0.029(5) 0.031(5) 0.044(5) 0.000(5) 0.001(4) 0.008(4)
C22 0.031(5) 0.037(5) 0.063(7) -0.006(5) 0.003(5) 0.000(5)
C23 0.046(6) 0.037(6) 0.068(7) -0.009(5) 0.003(6) -0.002(5)
C24 0.034(6) 0.034(6) 0.072(7) -0.005(6) 0.001(5) -0.009(5)
C25 0.021(4) 0.039(6) 0.087(8) 0.003(6) -0.004(5) -0.009(5)
C26 0.037(5) 0.036(5) 0.062(6) -0.001(5) 0.004(5) 0.004(5)
C31 0.035(5) 0.037(5) 0.038(6) -0.003(5) 0.002(5) -0.009(5)
C32 0.030(5) 0.048(6) 0.057(7) -0.005(5) 0.001(5) -0.002(5)
C33 0.044(6) 0.064(7) 0.054(7) -0.008(6) 0.010(6) -0.004(5)
C34 0.064(7) 0.067(7) 0.050(7) 0.000(6) 0.013(6) -0.005(7)
C35 0.050(6) 0.064(7) 0.046(6) 0.004(5) -0.006(5) 0.007(6)
C36 0.041(5) 0.045(6) 0.051(6) 0.000(5) 0.000(6) 0.004(5)
S1 0.0353(13) 0.0577(16) 0.0540(16) 0.0072(14) 0.0011(13) 0.0009(14)
O11 0.048(4) 0.064(5) 0.094(6) 0.021(4) 0.017(4) 0.028(4)
O12 0.051(4) 0.099(5) 0.051(4) -0.009(4) -0.018(4) -0.014(4)
C41 0.034(5) 0.048(6) 0.052(7) 0.001(5) -0.003(5) -0.004(5)
C42 0.046(6) 0.068(8) 0.064(8) -0.002(6) 0.005(6) 0.001(6)
C43 0.058(8) 0.068(8) 0.096(10) 0.007(7) -0.017(8) -0.013(7)
C44 0.046(7) 0.074(8) 0.105(11) 0.053(8) -0.005(8) -0.007(6)
C45 0.055(8) 0.168(15) 0.075(9) 0.035(9) 0.015(8) 0.007(9)
C46 0.050(7) 0.120(10) 0.045(7) -0.004(7) 0.003(6) -0.009(7)
C48 0.053(7) 0.108(11) 0.219(17) 0.074(11) 0.003(10) -0.027(8)
S2 0.0255(11) 0.0489(15) 0.0592(16) -0.0036(13) -0.0039(12) 0.0009(13)
O21 0.039(3) 0.044(4) 0.074(4) -0.012(3) -0.005(4) 0.011(3)
O22 0.029(3) 0.064(4) 0.072(5) 0.001(4) 0.000(3) -0.017(3)
C51 0.027(4) 0.029(5) 0.064(6) 0.000(5) -0.007(5) 0.003(5)
C52 0.039(6) 0.050(7) 0.074(8) -0.006(6) -0.020(6) 0.012(5)
C53 0.048(6) 0.068(8) 0.053(8) 0.001(6) -0.005(6) 0.006(6)
C54 0.057(7) 0.076(8) 0.053(7) 0.005(7) -0.019(6) 0.016(7)
C55 0.054(7) 0.068(8) 0.065(8) -0.015(7) -0.019(6) 0.008(6)
C56 0.038(6) 0.048(6) 0.074(8) -0.005(6) -0.010(6) -0.005(5)
C58 0.080(8) 0.121(11) 0.055(8) -0.013(7) -0.014(7) 0.015(8)

loop_
_atom_type_symbol
_atom_type_description
_atom_type_scat_dispersion_real
_atom_type_scat_dispersion_imag
_atom_type_scat_source
C C 0.0033 0.0016 'International Tables Vol C Tables 4.2.6.8 and 6.1.1.4'
H H 0.0000 0.0000 'International Tables Vol C Tables 4.2.6.8 and 6.1.1.4'
N N 0.0061 0.0033 'International Tables Vol C Tables 4.2.6.8 and 6.1.1.4'
O O 0.0106 0.0060 'International Tables Vol C Tables 4.2.6.8 and 6.1.1.4'
S S 0.1246 0.1234 'International Tables Vol C Tables 4.2.6.8 and 6.1.1.4'

loop_
_geom_angle_atom_site_label_1
_geom_angle_atom_site_label_2
_geom_angle_atom_site_label_3
_geom_angle
C5 O1 C2 104.4(6)
C3 C2 O1 111.6(7)
C3 C2 N13 133.4(8)
O1 C2 N13 114.9(7)
C2 C3 C4 105.9(7)
C2 C3 C21 127.6(8)
C4 C3 C21 126.5(8)
C5 C4 C3 105.0(7)
C5 C4 C31 128.3(7)
C3 C4 C31 126.6(8)
C4 C5 O1 113.0(7)
C4 C5 N6 132.9(8)
O1 C5 N6 113.3(8)
C5 N6 C7 115.6(6)
C5 N6 S2 119.5(6)
C7 N6 S2 119.2(6)
N6 C7 C8 116.9(8)
N6 C7 H7A 108.1
C8 C7 H7A 108.1
N6 C7 H7B 108.1
C8 C7 H7B 108.1
H7A C7 H7B 107.3
C9 C8 C7 113.1(8)
C9 C8 H8A 109.0
C7 C8 H8A 109.0
C9 C8 H8B 109.0
C7 C8 H8B 109.0
H8A C8 H8B 107.8
C10 C9 C8 115.2(7)
C10 C9 H9A 108.5
C8 C9 H9A 108.5
C10 C9 H9B 108.5
C8 C9 H9B 108.5
H9A C9 H9B 107.5
C11 C10 C9 113.1(8)
C11 C10 H10A 109.0
C9 C10 H10A 109.0
C11 C10 H10B 109.0
C9 C10 H10B 109.0
H10A C10 H10B 107.8
C10 C11 C12 114.9(8)
C10 C11 H11A 108.5
C12 C11 H11A 108.5
C10 C11 H11B 108.5
C12 C11 H11B 108.5
H11A C11 H11B 107.5
N13 C12 C11 115.8(6)
N13 C12 H12A 108.3
C11 C12 H12A 108.3
N13 C12 H12B 108.3
C11 C12 H12B 108.3
H12A C12 H12B 107.4
C2 N13 C12 116.8(7)
C2 N13 S1 116.3(5)
C12 N13 S1 117.2(6)
C22 C21 C26 118.9(8)
C22 C21 C3 120.8(7)
C26 C21 C3 120.3(8)
C23 C22 C21 119.9(8)
C23 C22 H22 120.0
C21 C22 H22 120.0
C24 C23 C22 121.6(9)
C24 C23 H23 119.2
C22 C23 H23 119.2
C25 C24 C23 118.6(9)
C25 C24 H24 120.7
C23 C24 H24 120.7
C24 C25 C26 121.4(8)
C24 C25 H25 119.3
C26 C25 H25 119.3
C25 C26 C21 119.6(8)
C25 C26 H26 120.2
C21 C26 H26 120.2
C36 C31 C32 119.0(8)
C36 C31 C4 122.6(8)
C32 C31 C4 118.4(8)
C33 C32 C31 118.4(9)
C33 C32 H32 120.8
C31 C32 H32 120.8
C34 C33 C32 122.0(9)
C34 C33 H33 119.0
C32 C33 H33 119.0
C33 C34 C35 119.2(9)
C33 C34 H34 120.4
C35 C34 H34 120.4
C36 C35 C34 119.2(9)
C36 C35 H35 120.4
C34 C35 H35 120.4
C31 C36 C35 122.2(9)
C31 C36 H36 118.9
C35 C36 H36 118.9
O12 S1 O11 118.9(4)
O12 S1 N13 111.9(4)
O11 S1 N13 105.8(4)
O12 S1 C41 107.0(4)
O11 S1 C41 110.1(4)
N13 S1 C41 101.8(4)
C42 C41 C46 121.6(9)
C42 C41 S1 119.5(8)
C46 C41 S1 118.9(8)
C41 C42 C43 119.2(10)
C41 C42 H42 120.4
C43 C42 H42 120.4
C44 C43 C42 120.7(11)
C44 C43 H43 119.6
C42 C43 H43 119.6
C45 C44 C43 119.2(11)
C45 C44 C48 119.8(13)
C43 C44 C48 120.9(13)
C44 C45 C46 121.3(11)
C44 C45 H45 119.4
C46 C45 H45 119.4
C41 C46 C45 117.8(11)
C41 C46 H46 121.1
C45 C46 H46 121.1
C44 C48 H48A 109.5
C44 C48 H48B 109.5
H48A C48 H48B 109.5
C44 C48 H48C 109.5
H48A C48 H48C 109.5
H48B C48 H48C 109.5
O21 S2 O22 121.0(4)
O21 S2 N6 105.6(4)
O22 S2 N6 106.3(4)
O21 S2 C51 106.9(4)
O22 S2 C51 106.9(4)
N6 S2 C51 109.9(4)
C52 C51 C56 117.8(9)
C52 C51 S2 120.0(7)
C56 C51 S2 122.2(8)
C51 C52 C53 120.7(9)
C51 C52 H52 119.6
C53 C52 H52 119.6
C54 C53 C52 121.3(10)
C54 C53 H53 119.4
C52 C53 H53 119.4
C53 C54 C55 118.0(10)
C53 C54 C58 121.5(11)
C55 C54 C58 120.4(11)
C54 C55 C56 121.5(10)
C54 C55 H55 119.3
C56 C55 H55 119.3
C55 C56 C51 120.6(9)
C55 C56 H56 119.7
C51 C56 H56 119.7
C54 C58 H58A 109.5
C54 C58 H58B 109.5
H58A C58 H58B 109.5
C54 C58 H58C 109.5
H58A C58 H58C 109.5
H58B C58 H58C 109.5

loop_
_geom_bond_atom_site_label_1
_geom_bond_atom_site_label_2
_geom_bond_distance
O1 C5 1.368(9)
O1 C2 1.380(9)
C2 C3 1.342(11)
C2 N13 1.394(10)
C3 C4 1.458(11)
C3 C21 1.479(11)
C4 C5 1.334(11)
C4 C31 1.471(11)
C5 N6 1.420(10)
N6 C7 1.491(10)
N6 S2 1.653(7)
C7 C8 1.554(12)
C7 H7A 0.9900
C7 H7B 0.9900
C8 C9 1.546(11)
C8 H8A 0.9900
C8 H8B 0.9900
C9 C10 1.541(12)
C9 H9A 0.9900
C9 H9B 0.9900
C10 C11 1.507(12)
C10 H10A 0.9900
C10 H10B 0.9900
C11 C12 1.530(12)
C11 H11A 0.9900
C11 H11B 0.9900
C12 N13 1.499(10)
C12 H12A 0.9900
C12 H12B 0.9900
N13 S1 1.654(7)
C21 C22 1.387(11)
C21 C26 1.395(11)
C22 C23 1.379(11)
C22 H22 0.9500
C23 C24 1.379(12)
C23 H23 0.9500
C24 C25 1.363(12)
C24 H24 0.9500
C25 C26 1.393(12)
C25 H25 0.9500
C26 H26 0.9500
C31 C36 1.357(11)
C31 C32 1.421(11)
C32 C33 1.377(12)
C32 H32 0.9500
C33 C34 1.367(13)
C33 H33 0.9500
C34 C35 1.396(13)
C34 H34 0.9500
C35 C36 1.372(11)
C35 H35 0.9500
C36 H36 0.9500
S1 O12 1.433(6)
S1 O11 1.437(6)
S1 C41 1.759(9)
C41 C42 1.355(12)
C41 C46 1.369(12)
C42 C43 1.391(14)
C42 H42 0.9500
C43 C44 1.358(15)
C43 H43 0.9500
C44 C45 1.357(16)
C44 C48 1.543(14)
C45 C46 1.402(15)
C45 H45 0.9500
C46 H46 0.9500
C48 H48A 0.9800
C48 H48B 0.9800
C48 H48C 0.9800
S2 O21 1.420(6)
S2 O22 1.439(6)
S2 C51 1.738(9)
C51 C52 1.377(12)
C51 C56 1.397(12)
C52 C53 1.403(13)
C52 H52 0.9500
C53 C54 1.371(13)
C53 H53 0.9500
C54 C55 1.374(14)
C54 C58 1.480(13)
C55 C56 1.391(13)
C55 H55 0.9500
C56 H56 0.9500
C58 H58A 0.9800
C58 H58B 0.9800
C58 H58C 0.9800

loop_
_geom_torsion_atom_site_label_1
_geom_torsion_atom_site_label_2
_geom_torsion_atom_site_label_3
_geom_torsion_atom_site_label_4
_geom_torsion
C5 O1 C2 C3 2.3(9)
C5 O1 C2 N13 -175.5(7)
O1 C2 C3 C4 -1.5(9)
N13 C2 C3 C4 175.7(8)
O1 C2 C3 C21 177.4(7)
N13 C2 C3 C21 -5.4(15)
C2 C3 C4 C5 0.0(9)
C21 C3 C4 C5 -178.8(8)
C2 C3 C4 C31 -178.0(8)
C21 C3 C4 C31 3.1(13)
C3 C4 C5 O1 1.4(9)
C31 C4 C5 O1 179.5(7)
C3 C4 C5 N6 -167.6(8)
C31 C4 C5 N6 10.5(16)
C2 O1 C5 C4 -2.3(9)
C2 O1 C5 N6 169.0(6)
C4 C5 N6 C7 100.0(11)
O1 C5 N6 C7 -69.0(9)
C4 C5 N6 S2 -106.9(10)
O1 C5 N6 S2 84.1(8)
C5 N6 C7 C8 71.4(10)
S2 N6 C7 C8 -81.8(9)
N6 C7 C8 C9 -118.7(8)
C7 C8 C9 C10 74.5(10)
C8 C9 C10 C11 75.8(10)
C9 C10 C11 C12 -165.2(7)
C10 C11 C12 N13 83.0(10)
C3 C2 N13 C12 -103.5(11)
O1 C2 N13 C12 73.6(9)
C3 C2 N13 S1 111.2(10)
O1 C2 N13 S1 -71.7(8)
C11 C12 N13 C2 -49.2(10)
C11 C12 N13 S1 95.8(8)
C2 C3 C21 C22 -136.3(9)
C4 C3 C21 C22 42.3(12)
C2 C3 C21 C26 43.0(13)
C4 C3 C21 C26 -138.3(9)
C26 C21 C22 C23 0.6(13)
C3 C21 C22 C23 180.0(8)
C21 C22 C23 C24 -1.7(14)
C22 C23 C24 C25 2.4(15)
C23 C24 C25 C26 -2.1(15)
C24 C25 C26 C21 1.0(14)
C22 C21 C26 C25 -0.2(13)
C3 C21 C26 C25 -179.6(8)
C5 C4 C31 C36 -119.8(10)
C3 C4 C31 C36 57.9(12)
C5 C4 C31 C32 62.1(12)
C3 C4 C31 C32 -120.2(9)
C36 C31 C32 C33 -1.3(12)
C4 C31 C32 C33 176.9(8)
C31 C32 C33 C34 0.8(14)
C32 C33 C34 C35 -0.3(15)
C33 C34 C35 C36 0.2(15)
C32 C31 C36 C35 1.2(13)
C4 C31 C36 C35 -176.9(9)
C34 C35 C36 C31 -0.7(14)
C2 N13 S1 O12 104.5(7)
C12 N13 S1 O12 -40.7(7)
C2 N13 S1 O11 -26.4(7)
C12 N13 S1 O11 -171.6(6)
C2 N13 S1 C41 -141.6(7)
C12 N13 S1 C41 73.3(6)
O12 S1 C41 C42 173.5(8)
O11 S1 C41 C42 -55.9(9)
N13 S1 C41 C42 55.9(8)
O12 S1 C41 C46 -8.2(9)
O11 S1 C41 C46 122.4(8)
N13 S1 C41 C46 -125.8(8)
C46 C41 C42 C43 -2.2(15)
S1 C41 C42 C43 176.0(8)
C41 C42 C43 C44 -0.3(16)
C42 C43 C44 C45 4.0(17)
C42 C43 C44 C48 -179.5(10)
C43 C44 C45 C46 -5.3(19)
C48 C44 C45 C46 178.3(11)
C42 C41 C46 C45 1.0(17)
S1 C41 C46 C45 -177.2(9)
C44 C45 C46 C41 2.8(19)
C5 N6 S2 O21 38.4(8)
C7 N6 S2 O21 -169.4(7)
C5 N6 S2 O22 168.1(7)
C7 N6 S2 O22 -39.7(8)
C5 N6 S2 C51 -76.6(8)
C7 N6 S2 C51 75.6(8)
O21 S2 C51 C52 -40.5(7)
O22 S2 C51 C52 -171.4(6)
N6 S2 C51 C52 73.6(7)
O21 S2 C51 C56 139.6(7)
O22 S2 C51 C56 8.7(8)
N6 S2 C51 C56 -106.3(7)
C56 C51 C52 C53 -1.2(12)
S2 C51 C52 C53 178.8(7)
C51 C52 C53 C54 -1.6(14)
C52 C53 C54 C55 3.0(14)
C52 C53 C54 C58 -175.5(9)
C53 C54 C55 C56 -1.6(15)
C58 C54 C55 C56 177.0(9)
C54 C55 C56 C51 -1.3(15)
C52 C51 C56 C55 2.7(12)
S2 C51 C56 C55 -177.4(7)
